data_7015627
loop_
_publ_author_name
'Zhang, Shuanming'
'Pattacini, Roberto'
'Braunstein, Pierre'

_publ_section_title
;
 Chelating or bridging Pd(ii) and Pt(ii) metalloligands from the
 functional phosphine ligand
 N-(diphenylphosphino)-1,3,4-thiadiazol-2-amine. New heterometallic
 Pd(ii)/Pt(ii) and Pt(ii)/Au(i) complexes.
;
_journal_issue 21
_journal_name_full 'Dalton transactions (Cambridge, England : 2003)'
_journal_page_first 5711
_journal_page_last 5719
_journal_paper_doi 10.1039/c0dt01782e
_journal_volume 40
_journal_year 2011
_chemical_formula_moiety 'C28 H22 Cl2 N6 P2 Pd Pt S2, C H2 Cl2'
_chemical_formula_sum 'C29 H24 Cl4 N6 P2 Pd Pt S2'
_chemical_formula_weight 1025.89
_chemical_name_systematic
;
?
;
_space_group_IT_number 14
_symmetry_cell_setting monoclinic
_symmetry_space_group_name_Hall '-P 2ybc'
_symmetry_space_group_name_H-M 'P 1 21/c 1'
_atom_sites_solution_hydrogens geom
_atom_sites_solution_primary direct
_atom_sites_solution_secondary difmap
_audit_creation_method SHELXL-97
_cell_angle_alpha 90.00
_cell_angle_beta 120.504(2)
_cell_angle_gamma 90.00
_cell_formula_units_Z 4
_cell_length_a 10.2464(4)
_cell_length_b 19.2382(8)
_cell_length_c 19.7126(6)
_cell_measurement_reflns_used 53992
_cell_measurement_temperature 173(2)
_cell_measurement_theta_max 30.034
_cell_measurement_theta_min 0.998
_cell_volume 3348.0(2)
_computing_cell_refinement 'Denzo (Nonius B.V., 1998)'
_computing_data_collection 'Collect (Nonius B.V., 1998)'
_computing_data_reduction 'Denzo (Nonius B.V., 1998)'
_computing_molecular_graphics 'PLATON 98 (Spek, 1998)'
_computing_publication_material 'SHELXL-97 (Sheldrick, 1997)'
_computing_structure_refinement 'SHELXL-97 (Sheldrick, 1997)'
_computing_structure_solution 'SHELXS-97 (Sheldrick, 1997)'
_diffrn_ambient_temperature 173(2)
_diffrn_detector_area_resol_mean 9
_diffrn_measured_fraction_theta_full 0.995
_diffrn_measured_fraction_theta_max 0.995
_diffrn_measurement_device_type KappaCCD
_diffrn_measurement_method 'phi and omega scans'
_diffrn_radiation_monochromator graphite
_diffrn_radiation_source 'fine-focus sealed tube'
_diffrn_radiation_type MoK\a
_diffrn_radiation_wavelength 0.71073
_diffrn_reflns_av_R_equivalents 0.0576
_diffrn_reflns_av_sigmaI/netI 0.0752
_diffrn_reflns_limit_h_max 14
_diffrn_reflns_limit_h_min -12
_diffrn_reflns_limit_k_max 24
_diffrn_reflns_limit_k_min -27
_diffrn_reflns_limit_l_max 23
_diffrn_reflns_limit_l_min -27
_diffrn_reflns_number 31573
_diffrn_reflns_theta_full 30.07
_diffrn_reflns_theta_max 30.07
_diffrn_reflns_theta_min 1.60
_exptl_absorpt_coefficient_mu 5.283
_exptl_absorpt_correction_T_max 0.564
_exptl_absorpt_correction_T_min 0.443
_exptl_absorpt_correction_type multi-scan
_exptl_absorpt_process_details 'MULscanABS in PLATON (Spek, 2003)'
_exptl_crystal_colour yellow
_exptl_crystal_density_diffrn 2.035
_exptl_crystal_density_method 'not measured'
_exptl_crystal_description prism
_exptl_crystal_F_000 1976
_exptl_crystal_size_max 0.15
_exptl_crystal_size_mid 0.12
_exptl_crystal_size_min 0.10
_refine_diff_density_max 1.697
_refine_diff_density_min -2.276
_refine_diff_density_rms 0.190
_refine_ls_extinction_method none
_refine_ls_goodness_of_fit_ref 0.986
_refine_ls_hydrogen_treatment constr
_refine_ls_matrix_type full
_refine_ls_number_parameters 406
_refine_ls_number_reflns 9783
_refine_ls_number_restraints 0
_refine_ls_restrained_S_all 0.986
_refine_ls_R_factor_all 0.0746
_refine_ls_R_factor_gt 0.0392
_refine_ls_shift/su_max 0.002
_refine_ls_shift/su_mean 0.000
_refine_ls_structure_factor_coef Fsqd
_refine_ls_weighting_details 'calc w=1/[\s^2^(Fo^2^)+(0.0333P)^2^+0.0000P] where P=(Fo^2^+2Fc^2^)/3'
_refine_ls_weighting_scheme calc
_refine_ls_wR_factor_gt 0.0711
_refine_ls_wR_factor_ref 0.0802
_reflns_number_gt 6870
_reflns_number_total 9783
_reflns_threshold_expression I>2sigma(I)
_cod_data_source_file c0dt01782e.txt
_cod_data_source_block compound4a
_cod_depositor_comments
;
The following automatic conversions were performed:
'_symmetry_cell_setting' value 'Monoclinic' changed to 'monoclinic'
according to '/home/saulius/struct/CIF-dictionaries/cif_core.dic'
dictionary named 'cif_core.dic' version 2.4.1 from 2010-06-29.

Automatic conversion script
Id: cif_fix_enum 1555 2011-01-17 13:19:09Z saulius 
;
_cod_original_sg_symbol_H-M 'P 21/c'
_cod_database_code 7015627

loop_
_symmetry_equiv_pos_as_xyz
'x, y, z'
'-x, y+1/2, -z+1/2'
'-x, -y, -z'
'x, -y-1/2, z-1/2'

loop_
_atom_site_label
_atom_site_type_symbol
_atom_site_fract_x
_atom_site_fract_y
_atom_site_fract_z
_atom_site_U_iso_or_equiv
_atom_site_adp_type
_atom_site_occupancy
_atom_site_symmetry_multiplicity
_atom_site_calc_flag
_atom_site_refinement_flags
_atom_site_disorder_assembly
_atom_site_disorder_group
C1 C 0.0650(4) 0.8670(3) 0.2289(2) 0.0212(9) Uani 1 1 d . . .
C2 C 0.0420(5) 0.7493(3) 0.2652(2) 0.0294(11) Uani 1 1 d . . .
C3 C 0.2008(5) 1.0464(2) 0.2879(2) 0.0229(10) Uani 1 1 d . . .
C4 C 0.1231(6) 1.0400(3) 0.3283(3) 0.0360(12) Uani 1 1 d . . .
C5 C 0.1338(7) 1.0914(3) 0.3799(3) 0.0510(16) Uani 1 1 d . . .
C6 C 0.2211(6) 1.1491(3) 0.3919(3) 0.0405(13) Uani 1 1 d . . .
C7 C 0.2955(5) 1.1570(3) 0.3512(3) 0.0344(12) Uani 1 1 d . . .
C8 C 0.2874(5) 1.1057(3) 0.2997(3) 0.0286(11) Uani 1 1 d . . .
C9 C 0.2140(4) 1.0027(2) 0.1492(2) 0.0215(10) Uani 1 1 d . . .
C10 C 0.1268(4) 1.0597(3) 0.1076(2) 0.0257(10) Uani 1 1 d . . .
C11 C 0.1125(5) 1.0761(3) 0.0353(2) 0.0287(11) Uani 1 1 d . . .
C12 C 0.1848(5) 1.0377(3) 0.0061(2) 0.0347(13) Uani 1 1 d . . .
C13 C 0.2734(5) 0.9807(3) 0.0473(2) 0.0347(12) Uani 1 1 d . . .
C14 C 0.2866(5) 0.9624(3) 0.1190(2) 0.0292(11) Uani 1 1 d . . .
C15 C 0.6837(4) 0.8253(3) 0.3914(2) 0.0217(10) Uani 1 1 d . . .
C16 C 0.6305(5) 0.7096(3) 0.4204(3) 0.0313(11) Uani 1 1 d . . .
C17 C 0.6362(4) 0.9843(3) 0.2682(2) 0.0233(10) Uani 1 1 d . . .
C18 C 0.6308(5) 1.0557(3) 0.2575(3) 0.0322(11) Uani 1 1 d . . .
C19 C 0.6570(6) 1.0833(3) 0.2005(3) 0.0410(13) Uani 1 1 d . . .
C20 C 0.6859(6) 1.0403(3) 0.1536(3) 0.0415(14) Uani 1 1 d . . .
C21 C 0.6879(5) 0.9698(3) 0.1626(3) 0.0361(13) Uani 1 1 d . . .
C22 C 0.6641(5) 0.9408(3) 0.2205(3) 0.0304(11) Uani 1 1 d . . .
C23 C 0.6760(4) 1.0115(2) 0.4198(2) 0.0211(9) Uani 1 1 d . . .
C24 C 0.5907(5) 1.0357(3) 0.4507(2) 0.0277(11) Uani 1 1 d . . .
C25 C 0.6499(5) 1.0853(3) 0.5103(3) 0.0327(12) Uani 1 1 d . . .
C26 C 0.7943(5) 1.1100(3) 0.5394(3) 0.0331(12) Uani 1 1 d . . .
C27 C 0.8812(5) 1.0861(3) 0.5097(3) 0.0351(12) Uani 1 1 d . . .
C28 C 0.8237(5) 1.0372(3) 0.4502(2) 0.0294(11) Uani 1 1 d . . .
C29 C 0.3090(6) 0.7415(4) 0.1182(3) 0.064(2) Uani 1 1 d . . .
Cl1 Cl 0.14250(12) 0.69533(7) 0.43026(6) 0.0354(3) Uani 1 1 d . . .
Cl2 Cl 0.50222(12) 0.67948(7) 0.53075(6) 0.0347(3) Uani 1 1 d . . .
Cl3 Cl 0.47012(17) 0.74545(10) 0.21244(8) 0.0643(5) Uani 1 1 d . . .
Cl4 Cl 0.14370(19) 0.73705(14) 0.12024(10) 0.0937(8) Uani 1 1 d . . .
N1 N 0.0487(4) 0.9291(2) 0.19997(19) 0.0246(9) Uani 1 1 d . . .
N2 N 0.1962(3) 0.8390(2) 0.28698(18) 0.0208(8) Uani 1 1 d . . .
N3 N 0.1792(4) 0.7720(2) 0.30686(19) 0.0228(8) Uani 1 1 d . . .
N4 N 0.7368(4) 0.8817(2) 0.3790(2) 0.0235(8) Uani 1 1 d . . .
N5 N 0.5416(3) 0.81670(19) 0.38078(18) 0.0181(7) Uani 1 1 d . . .
N6 N 0.5166(4) 0.7512(2) 0.39922(18) 0.0214(8) Uani 1 1 d . . .
P1 P 0.21280(11) 0.97174(6) 0.23548(6) 0.0207(2) Uani 1 1 d . . .
P2 P 0.60878(11) 0.94598(6) 0.34384(6) 0.0202(2) Uani 1 1 d . . .
Pd1 Pd 0.33610(3) 0.727364(19) 0.411854(17) 0.02123(8) Uani 1 1 d . . .
Pt1 Pt 0.389666(16) 0.894302(9) 0.314650(8) 0.01790(5) Uani 1 1 d . . .
S1 S -0.08371(12) 0.80730(7) 0.19690(7) 0.0320(3) Uani 1 1 d . . .
S2 S 0.78438(12) 0.74687(7) 0.42234(7) 0.0308(3) Uani 1 1 d . . .
H2 H 0.0623 1.0001 0.3204 0.043 Uiso 1 1 calc R . .
H3 H 0.0802 1.0866 0.4073 0.061 Uiso 1 1 calc R . .
H4 H 0.2298 1.1836 0.4284 0.049 Uiso 1 1 calc R . .
H5 H 0.3532 1.1979 0.3583 0.041 Uiso 1 1 calc R . .
H6 H 0.341 1.1112 0.2724 0.034 Uiso 1 1 calc R . .
H8 H 0.0776 1.0871 0.1281 0.031 Uiso 1 1 calc R . .
H9 H 0.0516 1.1145 0.006 0.034 Uiso 1 1 calc R . .
H10 H 0.1746 1.05 -0.043 0.042 Uiso 1 1 calc R . .
H11 H 0.3242 0.9545 0.0268 0.042 Uiso 1 1 calc R . .
H12 H 0.3445 0.923 0.1472 0.035 Uiso 1 1 calc R . .
H14 H 0.0128 0.7041 0.2717 0.035 Uiso 1 1 calc R . .
H16 H 0.6093 1.0855 0.289 0.039 Uiso 1 1 calc R . .
H17 H 0.655 1.1323 0.1937 0.049 Uiso 1 1 calc R . .
H18 H 0.7045 1.0598 0.115 0.05 Uiso 1 1 calc R . .
H19 H 0.7055 0.9403 0.1293 0.043 Uiso 1 1 calc R . .
H20 H 0.667 0.8918 0.2272 0.036 Uiso 1 1 calc R . .
H22 H 0.4911 1.0184 0.4314 0.033 Uiso 1 1 calc R . .
H23 H 0.5899 1.1022 0.5309 0.039 Uiso 1 1 calc R . .
H24 H 0.834 1.1437 0.5802 0.04 Uiso 1 1 calc R . .
H25 H 0.9812 1.1033 0.5301 0.042 Uiso 1 1 calc R . .
H26 H 0.8844 1.0208 0.4298 0.035 Uiso 1 1 calc R . .
H28 H 0.6288 0.6623 0.4338 0.038 Uiso 1 1 calc R . .
H29A H 0.3062 0.7832 0.0881 0.076 Uiso 1 1 calc R . .
H29B H 0.3164 0.7002 0.0904 0.076 Uiso 1 1 calc R . .

loop_
_atom_site_aniso_label
_atom_site_aniso_U_11
_atom_site_aniso_U_22
_atom_site_aniso_U_33
_atom_site_aniso_U_23
_atom_site_aniso_U_13
_atom_site_aniso_U_12
C3 0.026(2) 0.018(3) 0.023(2) 0.0057(18) 0.0112(18) 0.0068(19)
C4 0.044(3) 0.032(3) 0.040(3) 0.006(2) 0.028(2) 0.005(2)
C5 0.082(4) 0.045(4) 0.050(3) 0.002(3) 0.050(3) 0.010(3)
C6 0.059(3) 0.030(3) 0.028(2) 0.002(2) 0.019(2) 0.017(3)
C7 0.032(2) 0.019(3) 0.040(3) -0.003(2) 0.010(2) 0.005(2)
C8 0.026(2) 0.023(3) 0.037(2) -0.002(2) 0.016(2) 0.005(2)
C9 0.0177(19) 0.023(3) 0.0176(18) 0.0004(18) 0.0041(16) 0.0002(19)
C10 0.025(2) 0.022(3) 0.026(2) -0.002(2) 0.0102(18) -0.004(2)
C11 0.026(2) 0.025(3) 0.026(2) 0.006(2) 0.0063(19) -0.005(2)
C12 0.034(2) 0.044(4) 0.020(2) 0.000(2) 0.009(2) -0.010(2)
C13 0.037(3) 0.044(4) 0.024(2) -0.007(2) 0.015(2) -0.004(3)
C14 0.023(2) 0.031(3) 0.028(2) -0.001(2) 0.0088(19) 0.003(2)
C1 0.0159(19) 0.023(3) 0.022(2) -0.0038(19) 0.0076(17) -0.0007(19)
C2 0.026(2) 0.026(3) 0.027(2) 0.000(2) 0.0061(19) -0.006(2)
C17 0.0187(19) 0.027(3) 0.025(2) 0.000(2) 0.0114(17) -0.003(2)
C18 0.037(3) 0.032(3) 0.033(2) 0.002(2) 0.021(2) 0.003(2)
C19 0.057(3) 0.033(3) 0.038(3) 0.014(2) 0.027(3) 0.003(3)
C20 0.049(3) 0.045(4) 0.041(3) 0.012(3) 0.030(3) 0.002(3)
C21 0.042(3) 0.041(4) 0.036(2) 0.000(2) 0.028(2) 0.000(3)
C22 0.031(2) 0.026(3) 0.039(2) 0.003(2) 0.021(2) 0.005(2)
C23 0.0175(19) 0.018(3) 0.0215(19) 0.0007(18) 0.0057(16) -0.0018(18)
C24 0.025(2) 0.031(3) 0.025(2) 0.001(2) 0.0105(19) -0.002(2)
C25 0.036(3) 0.035(3) 0.031(2) -0.003(2) 0.020(2) 0.003(2)
C26 0.039(3) 0.027(3) 0.022(2) -0.004(2) 0.008(2) -0.002(2)
C27 0.029(2) 0.034(3) 0.032(2) -0.004(2) 0.008(2) -0.006(2)
C28 0.024(2) 0.029(3) 0.034(2) -0.002(2) 0.013(2) -0.005(2)
C15 0.0123(18) 0.026(3) 0.0215(19) 0.0023(19) 0.0044(16) 0.0025(18)
C16 0.027(2) 0.026(3) 0.039(2) 0.007(2) 0.016(2) 0.007(2)
C29 0.058(4) 0.093(6) 0.042(3) -0.002(3) 0.027(3) -0.008(4)
Cl1 0.0318(6) 0.0424(9) 0.0366(6) 0.0015(6) 0.0207(5) -0.0088(6)
Cl2 0.0340(6) 0.0373(8) 0.0268(5) 0.0095(5) 0.0110(5) 0.0018(6)
Cl3 0.0665(10) 0.0802(14) 0.0379(7) -0.0119(8) 0.0204(7) 0.0024(9)
Cl4 0.0617(10) 0.162(2) 0.0661(10) -0.0190(13) 0.0388(9) -0.0046(12)
N1 0.0158(16) 0.025(2) 0.0273(18) 0.0004(17) 0.0067(15) 0.0000(17)
N2 0.0159(16) 0.020(2) 0.0204(16) -0.0010(15) 0.0049(14) -0.0032(15)
N3 0.0214(17) 0.021(2) 0.0238(17) 0.0011(16) 0.0102(15) -0.0028(16)
N4 0.0182(17) 0.022(2) 0.0288(18) 0.0009(16) 0.0109(15) -0.0004(16)
N5 0.0158(16) 0.014(2) 0.0215(16) 0.0030(15) 0.0076(14) 0.0020(15)
N6 0.0223(17) 0.017(2) 0.0231(17) 0.0023(16) 0.0104(15) -0.0001(16)
P1 0.0178(5) 0.0196(7) 0.0220(5) 0.0018(5) 0.0080(4) 0.0018(5)
P2 0.0172(5) 0.0199(7) 0.0222(5) 0.0001(5) 0.0090(4) -0.0002(5)
Pd1 0.02099(16) 0.0191(2) 0.02247(15) 0.00106(14) 0.01024(13) -0.00161(14)
Pt1 0.01557(8) 0.01748(10) 0.01839(8) 0.00017(7) 0.00698(6) 0.00005(7)
S1 0.0193(5) 0.0300(8) 0.0357(6) 0.0023(6) 0.0058(5) -0.0050(5)
S2 0.0222(5) 0.0264(7) 0.0434(6) 0.0076(6) 0.0163(5) 0.0064(5)

loop_
_atom_type_symbol
_atom_type_description
_atom_type_scat_dispersion_real
_atom_type_scat_dispersion_imag
_atom_type_scat_source
C C 0.0033 0.0016 'International Tables Vol C Tables 4.2.6.8 and 6.1.1.4'
H H 0.0000 0.0000 'International Tables Vol C Tables 4.2.6.8 and 6.1.1.4'
Cl Cl 0.1484 0.1585 'International Tables Vol C Tables 4.2.6.8 and 6.1.1.4'
N N 0.0061 0.0033 'International Tables Vol C Tables 4.2.6.8 and 6.1.1.4'
P P 0.1023 0.0942 'International Tables Vol C Tables 4.2.6.8 and 6.1.1.4'
Pd Pd -0.9988 1.0072 'International Tables Vol C Tables 4.2.6.8 and 6.1.1.4'
Pt Pt -1.7033 8.3905 'International Tables Vol C Tables 4.2.6.8 and 6.1.1.4'
S S 0.1246 0.1234 'International Tables Vol C Tables 4.2.6.8 and 6.1.1.4'

loop_
_geom_angle_atom_site_label_1
_geom_angle_atom_site_label_2
_geom_angle_atom_site_label_3
_geom_angle
_geom_angle_site_symmetry_1
_geom_angle_site_symmetry_3
_geom_angle_publ_flag
N6 Pd1 N3 94.43(13) . . ?
N6 Pd1 Cl1 176.67(11) . . ?
N3 Pd1 Cl1 88.52(10) . . ?
N6 Pd1 Cl2 88.07(10) . . ?
N3 Pd1 Cl2 177.04(10) . . ?
Cl1 Pd1 Cl2 89.03(4) . . ?
N2 Pt1 N5 96.27(14) . . ?
N2 Pt1 P2 175.14(11) . . ?
N5 Pt1 P2 79.84(10) . . ?
N2 Pt1 P1 80.25(10) . . ?
N5 Pt1 P1 175.23(10) . . ?
P2 Pt1 P1 103.46(4) . . ?
C1 N1 P1 113.0(3) . . ?
C1 N2 N3 113.3(3) . . ?
C1 N2 Pt1 115.1(3) . . ?
N3 N2 Pt1 130.3(2) . . ?
C2 N3 N2 112.8(4) . . ?
C2 N3 Pd1 122.8(3) . . ?
N2 N3 Pd1 121.9(2) . . ?
C15 N4 P2 112.4(3) . . ?
N6 N5 C15 113.4(3) . . ?
N6 N5 Pt1 130.3(2) . . ?
C15 N5 Pt1 114.2(3) . . ?
C16 N6 N5 113.2(4) . . ?
C16 N6 Pd1 123.0(3) . . ?
N5 N6 Pd1 122.8(3) . . ?
N1 P1 C9 104.67(18) . . ?
N1 P1 C3 106.4(2) . . ?
C9 P1 C3 108.1(2) . . ?
N1 P1 Pt1 104.50(14) . . ?
C9 P1 Pt1 118.88(14) . . ?
C3 P1 Pt1 113.17(13) . . ?
N4 P2 C23 106.49(18) . . ?
N4 P2 C17 103.0(2) . . ?
C23 P2 C17 104.2(2) . . ?
N4 P2 Pt1 104.47(14) . . ?
C23 P2 Pt1 115.62(14) . . ?
C17 P2 Pt1 121.49(13) . . ?
C2 S1 C1 88.6(2) . . ?
C16 S2 C15 88.9(2) . . ?
C4 C3 C8 118.7(5) . . ?
C4 C3 P1 118.8(4) . . ?
C8 C3 P1 121.6(3) . . ?
C5 C4 C3 120.3(5) . . ?
C5 C4 H2 119.9 . . ?
C3 C4 H2 119.9 . . ?
C6 C5 C4 120.5(5) . . ?
C6 C5 H3 119.7 . . ?
C4 C5 H3 119.7 . . ?
C7 C6 C5 120.0(5) . . ?
C7 C6 H4 120.0 . . ?
C5 C6 H4 120.0 . . ?
C6 C7 C8 120.3(5) . . ?
C6 C7 H5 119.8 . . ?
C8 C7 H5 119.8 . . ?
C7 C8 C3 120.1(5) . . ?
C7 C8 H6 119.9 . . ?
C3 C8 H6 119.9 . . ?
C10 C9 C14 120.5(4) . . ?
C10 C9 P1 120.5(3) . . ?
C14 C9 P1 118.4(3) . . ?
C9 C10 C11 119.0(4) . . ?
C9 C10 H8 120.5 . . ?
C11 C10 H8 120.5 . . ?
C12 C11 C10 120.8(5) . . ?
C12 C11 H9 119.6 . . ?
C10 C11 H9 119.6 . . ?
C11 C12 C13 120.9(4) . . ?
C11 C12 H10 119.5 . . ?
C13 C12 H10 119.5 . . ?
C12 C13 C14 119.2(5) . . ?
C12 C13 H11 120.4 . . ?
C14 C13 H11 120.4 . . ?
C13 C14 C9 119.5(4) . . ?
C13 C14 H12 120.3 . . ?
C9 C14 H12 120.3 . . ?
N1 C1 N2 126.0(4) . . ?
N1 C1 S1 123.5(3) . . ?
N2 C1 S1 110.5(3) . . ?
N3 C2 S1 114.8(4) . . ?
N3 C2 H14 122.6 . . ?
S1 C2 H14 122.6 . . ?
C18 C17 C22 119.9(4) . . ?
C18 C17 P2 121.2(4) . . ?
C22 C17 P2 118.8(4) . . ?
C19 C18 C17 119.6(5) . . ?
C19 C18 H16 120.2 . . ?
C17 C18 H16 120.2 . . ?
C20 C19 C18 120.6(5) . . ?
C20 C19 H17 119.7 . . ?
C18 C19 H17 119.7 . . ?
C19 C20 C21 120.2(5) . . ?
C19 C20 H18 119.9 . . ?
C21 C20 H18 119.9 . . ?
C20 C21 C22 120.3(5) . . ?
C20 C21 H19 119.9 . . ?
C20 C21 H19 119.9 . . ?
C17 C22 C21 119.5(5) . . ?
C17 C22 H20 120.3 . . ?
C21 C22 H20 120.3 . . ?
C24 C23 C28 118.7(4) . . ?
C24 C23 P2 122.9(3) . . ?
C28 C23 P2 118.4(3) . . ?
C23 C24 C25 120.2(4) . . ?
C23 C24 H22 119.9 . . ?
C25 C24 H22 119.9 . . ?
C26 C25 C24 120.5(5) . . ?
C26 C25 H23 119.8 . . ?
C24 C25 H23 119.8 . . ?
C27 C26 C25 120.1(5) . . ?
C27 C26 H24 119.9 . . ?
C25 C26 H24 119.9 . . ?
C26 C27 C28 120.1(4) . . ?
C26 C27 H25 120.0 . . ?
C28 C27 H25 120.0 . . ?
C27 C28 C23 120.4(4) . . ?
C27 C28 H26 119.8 . . ?
C23 C28 H26 119.8 . . ?
N4 C15 N5 126.2(4) . . ?
N4 C15 S2 123.9(3) . . ?
N5 C15 S2 109.9(3) . . ?
N6 C16 S2 114.5(4) . . ?
N6 C16 H28 122.7 . . ?
S2 C16 H28 122.7 . . ?
Cl4 C29 Cl3 112.8(3) . . ?
Cl4 C29 H29A 109.0 . . ?
Cl3 C29 H29A 109.0 . . ?
Cl4 C29 H29B 109.0 . . ?
Cl3 C29 H29B 109.0 . . ?
H29A C29 H29B 107.8 . . ?

loop_
_geom_bond_atom_site_label_1
_geom_bond_atom_site_label_2
_geom_bond_distance
_geom_bond_site_symmetry_2
_geom_bond_publ_flag
Cl1 Pd1 2.2754(11) . ?
Cl2 Pd1 2.2779(11) . ?
N1 P1 1.671(4) . ?
N2 N3 1.383(5) . ?
N2 Pt1 2.065(3) . ?
N3 Pd1 2.056(3) . ?
N4 P2 1.676(4) . ?
N5 N6 1.371(5) . ?
N5 Pt1 2.072(3) . ?
N6 Pd1 2.040(3) . ?
P1 Pt1 2.2512(11) . ?
P2 Pt1 2.2469(11) . ?
C1 N1 1.297(6) . ?
C1 N2 1.359(5) . ?
C1 S1 1.751(4) . ?
C2 N3 1.292(5) . ?
C2 S1 1.719(5) . ?
C2 H14 0.9500 . ?
C3 C4 1.387(6) . ?
C3 C8 1.392(6) . ?
C3 P1 1.810(5) . ?
C4 C5 1.382(7) . ?
C4 H2 0.9500 . ?
C5 C6 1.369(8) . ?
C5 H3 0.9500 . ?
C6 C7 1.367(7) . ?
C6 H4 0.9500 . ?
C7 C8 1.389(6) . ?
C7 H5 0.9500 . ?
C8 H6 0.9500 . ?
C9 C10 1.389(6) . ?
C9 C14 1.399(6) . ?
C9 P1 1.808(4) . ?
C10 C11 1.391(6) . ?
C10 H8 0.9500 . ?
C11 C12 1.364(7) . ?
C11 H9 0.9500 . ?
C12 C13 1.392(7) . ?
C12 H10 0.9500 . ?
C13 C14 1.395(6) . ?
C13 H11 0.9500 . ?
C14 H12 0.9500 . ?
C15 N4 1.291(5) . ?
C15 N5 1.371(5) . ?
C15 S2 1.754(5) . ?
C16 N6 1.298(6) . ?
C16 S2 1.715(5) . ?
C16 H28 0.9500 . ?
C17 C18 1.387(7) . ?
C17 C22 1.394(6) . ?
C17 P2 1.808(4) . ?
C18 C19 1.387(6) . ?
C18 H16 0.9500 . ?
C19 C20 1.380(7) . ?
C19 H17 0.9500 . ?
C20 C21 1.368(7) . ?
C20 H18 0.9500 . ?
C21 C22 1.399(6) . ?
C21 H19 0.9500 . ?
C22 H20 0.9500 . ?
C23 C24 1.376(6) . ?
C23 C28 1.405(6) . ?
C23 P2 1.804(4) . ?
C24 C25 1.391(6) . ?
C24 H22 0.9500 . ?
C25 C26 1.372(7) . ?
C25 H23 0.9500 . ?
C26 C27 1.370(7) . ?
C26 H24 0.9500 . ?
C27 C28 1.381(6) . ?
C27 H25 0.9500 . ?
C28 H26 0.9500 . ?
C29 Cl4 1.716(6) . ?
C29 Cl3 1.751(5) . ?
C29 H29A 0.9900 . ?
C29 H29B 0.9900 . ?
